data_7244280
loop_
_publ_author_name
'Edkins, Katharina'
'Tweedy, Jane'
'Fung, Stephanie'
'Edkins, Robert M.'

_publ_section_title
;
 Steric influence on solvate formation -- a comparison of resorcylic acid
 and two brominated derivatives
;
_journal_name_full CrystEngComm
_journal_paper_doi 10.1039/D1CE01592C
_journal_year 2022
_chemical_formula_moiety 'C7 H5 Br O4, C3 H6 O'
_chemical_formula_sum 'C10 H11 Br O5'
_chemical_formula_weight 291.10
_chemical_name_systematic '5-bromo-resorcylic acid acetone solvate'
_space_group_crystal_system monoclinic
_space_group_IT_number 14
_space_group_name_Hall '-P 2yn'
_space_group_name_H-M_alt 'P 1 21/n 1'
_atom_sites_solution_hydrogens geom
_atom_sites_solution_primary iterative
_audit_creation_date 2021-06-11
_audit_creation_method
;
Olex2 1.3-alpha
(compiled 2020.11.12 svn.r5f609507 for OlexSys, GUI svn.r6272)
;
_audit_update_record
;
2021-11-08 deposited with the CCDC.	2022-01-19 downloaded from the CCDC.
;
_cell_angle_alpha 90
_cell_angle_beta 104.630(3)
_cell_angle_gamma 90
_cell_formula_units_Z 4
_cell_length_a 4.8141(5)
_cell_length_b 27.892(2)
_cell_length_c 8.7246(8)
_cell_measurement_reflns_used 2862
_cell_measurement_temperature 120
_cell_measurement_theta_max 26.610
_cell_measurement_theta_min 2.521
_cell_volume 1133.51(18)
_computing_cell_refinement 'SAINT v8.37A (Bruker, 2015)'
_computing_data_reduction 'SAINT v8.37A (Bruker, 2015)'
_computing_molecular_graphics 'Olex2 1.3-alpha (Dolomanov et al., 2009)'
_computing_publication_material 'Olex2 1.3-alpha (Dolomanov et al., 2009)'
_computing_structure_refinement 'SHELXL 2018/3 (Sheldrick, 2015)'
_computing_structure_solution 'olex2.solve 1.3-alpha (Bourhis et al., 2015)'
_diffrn_ambient_temperature 120
_diffrn_detector 'Bruker APEX2 area detector'
_diffrn_detector_area_resol_mean 7.9
_diffrn_detector_type 'CCD area detector'
_diffrn_measured_fraction_theta_full 0.999
_diffrn_measured_fraction_theta_max 0.999
_diffrn_measurement_device 'three-circle diffractometer'
_diffrn_measurement_device_type 'Bruker SMART APEX2 area detector'
_diffrn_measurement_method '\w and \f scans'
_diffrn_radiation_monochromator 'mirror optics'
_diffrn_radiation_probe x-ray
_diffrn_radiation_type MoK\a
_diffrn_radiation_wavelength 0.71073
_diffrn_reflns_av_R_equivalents 0.0627
_diffrn_reflns_av_unetI/netI 0.0690
_diffrn_reflns_Laue_measured_fraction_full 0.999
_diffrn_reflns_Laue_measured_fraction_max 0.999
_diffrn_reflns_limit_h_max 5
_diffrn_reflns_limit_h_min -6
_diffrn_reflns_limit_k_max 35
_diffrn_reflns_limit_k_min -34
_diffrn_reflns_limit_l_max 11
_diffrn_reflns_limit_l_min -10
_diffrn_reflns_number 8599
_diffrn_reflns_point_group_measured_fraction_full 0.999
_diffrn_reflns_point_group_measured_fraction_max 0.999
_diffrn_reflns_theta_full 25.242
_diffrn_reflns_theta_max 26.730
_diffrn_reflns_theta_min 2.521
_diffrn_source 'microfocus sealed X-ray tube'
_diffrn_source_current 1.0
_diffrn_source_power 0.05
_diffrn_source_type 'Incoatec I\ms'
_diffrn_source_voltage 50.0
_diffrn_standards_number 0
_exptl_absorpt_coefficient_mu 3.629
_exptl_absorpt_correction_T_max 0.8878
_exptl_absorpt_correction_T_min 0.5366
_exptl_absorpt_correction_type analytical
_exptl_absorpt_process_details
;
SADABS-2014/5 (Bruker,2014/5) was used for absorption correction.
wR2(int) was 0.1395 before and 0.0542 after correction.
The Ratio of minimum to maximum transmission is 0.6044.
The \l/2 correction factor is Not present.
;
_exptl_crystal_colour 'clear colourless'
_exptl_crystal_colour_lustre clear
_exptl_crystal_colour_primary colourless
_exptl_crystal_density_diffrn 1.706
_exptl_crystal_description needle
_exptl_crystal_F_000 584
_exptl_crystal_recrystallization_method 'Crystallised from acetone solution by slow cooling'
_exptl_crystal_size_max 0.448
_exptl_crystal_size_mid 0.097
_exptl_crystal_size_min 0.074
_refine_diff_density_max 0.617
_refine_diff_density_min -0.768
_refine_diff_density_rms 0.112
_refine_ls_extinction_method none
_refine_ls_goodness_of_fit_ref 1.073
_refine_ls_hydrogen_treatment constr
_refine_ls_matrix_type full
_refine_ls_number_parameters 150
_refine_ls_number_reflns 2390
_refine_ls_number_restraints 0
_refine_ls_restrained_S_all 1.073
_refine_ls_R_factor_all 0.0783
_refine_ls_R_factor_gt 0.0469
_refine_ls_shift/su_max 0.001
_refine_ls_shift/su_mean 0.000
_refine_ls_structure_factor_coef Fsqd
_refine_ls_weighting_details 'w=1/[\s^2^(Fo^2^)+(0.0192P)^2^+2.1538P] where P=(Fo^2^+2Fc^2^)/3'
_refine_ls_weighting_scheme calc
_refine_ls_wR_factor_gt 0.0753
_refine_ls_wR_factor_ref 0.0821
_reflns_Friedel_coverage 0.000
_reflns_number_gt 1806
_reflns_number_total 2390
_reflns_threshold_expression 'I > 2\s(I)'
_cod_data_source_file d1ce01592c2.cif
_cod_data_source_block ke049
_cod_database_code 7244280
_shelx_shelxl_version_number 2018/3
_shelx_space_group_comment
;
The symmetry employed for this shelxl refinement is uniquely defined
by the following loop, which should always be used as a source of
symmetry information in preference to the above space-group names.
They are only intended as comments.
;
_olex2_refinement_description
;
1. Fixed Uiso
 At 1.2 times of:
  All C(H) groups
 At 1.5 times of:
  All C(H,H,H) groups, All O(H) groups
2.a Aromatic/amide H refined with riding coordinates:
 C7(H7), C4(H4A)
2.b Idealised Me refined as rotating group:
 C3S(H3SA,H3SB,H3SC), C2S(H2SA,H2SB,H2SC)
2.c Idealised tetrahedral OH refined as rotating group:
 O1(H1), O4(H4), O3(H3)
;
_olex2_exptl_crystal_mounting_method
'Crystal soaked in perfluoro polyether oil and mounted on MiTeGen sample holder directly into the pre-cooled cryostream'
_olex2_submission_special_instructions 'No special instructions were received'

loop_
_space_group_symop_operation_xyz
'x, y, z'
'-x+1/2, y+1/2, -z+1/2'
'-x, -y, -z'
'x-1/2, -y-1/2, z-1/2'

loop_
_atom_site_label
_atom_site_type_symbol
_atom_site_fract_x
_atom_site_fract_y
_atom_site_fract_z
_atom_site_U_iso_or_equiv
_atom_site_adp_type
_atom_site_occupancy
_atom_site_site_symmetry_order
_atom_site_calc_flag
_atom_site_refinement_flags_posn
_atom_site_refinement_flags_adp
_atom_site_refinement_flags_occupancy
_atom_site_disorder_assembly
_atom_site_disorder_group
Br1 Br 0.21480(9) 0.56940(2) 0.46057(5) 0.02103(13) Uani 1 1 d . . . . .
O2 O 1.3632(6) 0.55104(9) 1.0328(3) 0.0175(6) Uani 1 1 d . . . . .
O1 O 1.1739(6) 0.49917(9) 0.8386(3) 0.0191(6) Uani 1 1 d . . . . .
H1 H 1.319081 0.483224 0.884567 0.029 Uiso 1 1 calc R U . . .
O4 O 0.2356(6) 0.66014(10) 0.6536(3) 0.0202(7) Uani 1 1 d . . . . .
H4 H 0.243824 0.685388 0.707082 0.030 Uiso 1 1 calc R U . . .
O3 O 1.0875(6) 0.63043(10) 1.0532(3) 0.0250(7) Uani 1 1 d . . . . .
H3 H 1.221941 0.610480 1.078726 0.037 Uiso 1 1 calc R U . . .
O1S O 0.7814(8) 0.74840(11) 0.2546(4) 0.0401(9) Uani 1 1 d . . . . .
C3S C 0.6113(11) 0.74360(17) 0.4855(5) 0.0375(12) Uani 1 1 d . . . . .
H3SA H 0.663454 0.777633 0.495338 0.056 Uiso 1 1 calc R U . . .
H3SB H 0.712023 0.726594 0.581794 0.056 Uiso 1 1 calc R U . . .
H3SC H 0.403570 0.740286 0.470909 0.056 Uiso 1 1 calc R U . . .
C5 C 0.4601(8) 0.63189(13) 0.7197(4) 0.0159(9) Uani 1 1 d . . . . .
C6 C 0.4897(8) 0.58770(14) 0.6483(4) 0.0145(9) Uani 1 1 d . . . . .
C7 C 0.7151(8) 0.55822(13) 0.7105(4) 0.0147(9) Uani 1 1 d . . . . .
H7 H 0.730930 0.528498 0.660188 0.018 Uiso 1 1 calc R U . . .
C2 C 0.9256(8) 0.57107(14) 0.8484(4) 0.0141(8) Uani 1 1 d . . . . .
C4 C 0.6644(8) 0.64464(14) 0.8570(4) 0.0173(9) Uani 1 1 d . . . . .
H4A H 0.644520 0.674058 0.908076 0.021 Uiso 1 1 calc R U . . .
C1S C 0.6949(9) 0.72271(15) 0.3458(5) 0.0210(10) Uani 1 1 d . . . . .
C3 C 0.8954(8) 0.61526(14) 0.9203(4) 0.0170(9) Uani 1 1 d . . . . .
C1 C 1.1705(8) 0.54005(13) 0.9139(5) 0.0161(9) Uani 1 1 d . . . . .
C2S C 0.6695(10) 0.67030(14) 0.3250(5) 0.0281(11) Uani 1 1 d . . . . .
H2SA H 0.725118 0.661099 0.228509 0.042 Uiso 1 1 calc R U . . .
H2SB H 0.470439 0.660570 0.316119 0.042 Uiso 1 1 calc R U . . .
H2SC H 0.796053 0.654395 0.416587 0.042 Uiso 1 1 calc R U . . .

loop_
_atom_site_aniso_label
_atom_site_aniso_U_11
_atom_site_aniso_U_22
_atom_site_aniso_U_33
_atom_site_aniso_U_23
_atom_site_aniso_U_13
_atom_site_aniso_U_12
Br1 0.0224(2) 0.0180(2) 0.0196(2) -0.0021(2) -0.00028(15) 0.0029(2)
O2 0.0167(15) 0.0161(14) 0.0189(14) -0.0002(12) 0.0030(13) 0.0006(11)
O1 0.0194(16) 0.0118(14) 0.0239(15) 0.0002(12) 0.0017(12) 0.0054(12)
O4 0.0223(16) 0.0166(15) 0.0215(15) -0.0026(12) 0.0049(13) 0.0069(13)
O3 0.0244(17) 0.0230(16) 0.0226(15) -0.0079(13) -0.0030(13) 0.0075(13)
O1S 0.064(2) 0.0230(18) 0.043(2) 0.0065(15) 0.0298(18) -0.0082(17)
C3S 0.049(3) 0.032(3) 0.037(3) -0.006(2) 0.021(2) 0.000(2)
C5 0.019(2) 0.012(2) 0.019(2) 0.0014(17) 0.0087(17) 0.0014(17)
C6 0.015(2) 0.0156(19) 0.0115(19) -0.0031(16) -0.0003(16) -0.0022(16)
C7 0.019(2) 0.009(2) 0.018(2) 0.0018(15) 0.0085(17) 0.0017(16)
C2 0.0156(19) 0.0109(18) 0.0184(19) 0.0025(18) 0.0092(15) 0.0004(18)
C4 0.021(2) 0.012(2) 0.020(2) -0.0001(17) 0.0093(17) 0.0019(17)
C1S 0.015(2) 0.022(2) 0.024(2) 0.0024(19) 0.0004(18) 0.0002(18)
C3 0.018(2) 0.020(2) 0.013(2) 0.0003(17) 0.0039(17) -0.0037(18)
C1 0.017(2) 0.014(2) 0.020(2) 0.0022(16) 0.0091(18) -0.0022(17)
C2S 0.041(3) 0.019(2) 0.023(2) 0.0038(19) 0.006(2) -0.002(2)

loop_
_atom_type_symbol
_atom_type_description
_atom_type_scat_dispersion_real
_atom_type_scat_dispersion_imag
_atom_type_scat_source
C C 0.0033 0.0016 'International Tables Vol C Tables 4.2.6.8 and 6.1.1.4'
H H 0.0000 0.0000 'International Tables Vol C Tables 4.2.6.8 and 6.1.1.4'
Br Br -0.2901 2.4595 'International Tables Vol C Tables 4.2.6.8 and 6.1.1.4'
O O 0.0106 0.0060 'International Tables Vol C Tables 4.2.6.8 and 6.1.1.4'

loop_
_geom_angle_atom_site_label_1
_geom_angle_atom_site_label_2
_geom_angle_atom_site_label_3
_geom_angle
_geom_angle_site_symmetry_1
_geom_angle_site_symmetry_3
_geom_angle_publ_flag
C1 O1 H1 109.5 . . ?
C5 O4 H4 109.5 . . ?
C3 O3 H3 109.5 . . ?
H3SA C3S H3SB 109.5 . . ?
H3SA C3S H3SC 109.5 . . ?
H3SB C3S H3SC 109.5 . . ?
C1S C3S H3SA 109.5 . . ?
C1S C3S H3SB 109.5 . . ?
C1S C3S H3SC 109.5 . . ?
O4 C5 C6 119.0(3) . . ?
O4 C5 C4 122.4(3) . . ?
C4 C5 C6 118.5(4) . . ?
C5 C6 Br1 119.5(3) . . ?
C7 C6 Br1 119.6(3) . . ?
C7 C6 C5 120.9(3) . . ?
C6 C7 H7 119.5 . . ?
C6 C7 C2 121.0(3) . . ?
C2 C7 H7 119.5 . . ?
C7 C2 C1 121.3(3) . . ?
C3 C2 C7 118.1(3) . . ?
C3 C2 C1 120.6(3) . . ?
C5 C4 H4A 119.5 . . ?
C3 C4 C5 121.1(4) . . ?
C3 C4 H4A 119.5 . . ?
O1S C1S C3S 120.6(4) . . ?
O1S C1S C2S 122.2(4) . . ?
C2S C1S C3S 117.1(4) . . ?
O3 C3 C2 122.0(3) . . ?
O3 C3 C4 117.6(3) . . ?
C4 C3 C2 120.4(3) . . ?
O2 C1 O1 121.9(3) . . ?
O2 C1 C2 122.7(3) . . ?
O1 C1 C2 115.4(3) . . ?
C1S C2S H2SA 109.5 . . ?
C1S C2S H2SB 109.5 . . ?
C1S C2S H2SC 109.5 . . ?
H2SA C2S H2SB 109.5 . . ?
H2SA C2S H2SC 109.5 . . ?
H2SB C2S H2SC 109.5 . . ?

loop_
_geom_bond_atom_site_label_1
_geom_bond_atom_site_label_2
_geom_bond_distance
_geom_bond_site_symmetry_2
_geom_bond_publ_flag
Br1 C6 1.897(3) . ?
O2 C1 1.243(4) . ?
O1 H1 0.8400 . ?
O1 C1 1.318(4) . ?
O4 H4 0.8400 . ?
O4 C5 1.344(4) . ?
O3 H3 0.8400 . ?
O3 C3 1.355(4) . ?
O1S C1S 1.220(5) . ?
C3S H3SA 0.9800 . ?
C3S H3SB 0.9800 . ?
C3S H3SC 0.9800 . ?
C3S C1S 1.495(6) . ?
C5 C6 1.404(5) . ?
C5 C4 1.391(5) . ?
C6 C7 1.361(5) . ?
C7 H7 0.9500 . ?
C7 C2 1.410(5) . ?
C2 C3 1.407(5) . ?
C2 C1 1.458(5) . ?
C4 H4A 0.9500 . ?
C4 C3 1.380(5) . ?
C1S C2S 1.474(6) . ?
C2S H2SA 0.9800 . ?
C2S H2SB 0.9800 . ?
C2S H2SC 0.9800 . ?

loop_
_geom_torsion_atom_site_label_1
_geom_torsion_atom_site_label_2
_geom_torsion_atom_site_label_3
_geom_torsion_atom_site_label_4
_geom_torsion
_geom_torsion_site_symmetry_1
_geom_torsion_site_symmetry_2
_geom_torsion_site_symmetry_3
_geom_torsion_site_symmetry_4
_geom_torsion_publ_flag
Br1 C6 C7 C2 179.0(3) . . . . ?
O4 C5 C6 Br1 0.5(5) . . . . ?
O4 C5 C6 C7 179.4(4) . . . . ?
O4 C5 C4 C3 -178.8(4) . . . . ?
C5 C6 C7 C2 0.1(6) . . . . ?
C5 C4 C3 O3 179.1(4) . . . . ?
C5 C4 C3 C2 -1.4(6) . . . . ?
C6 C5 C4 C3 1.6(6) . . . . ?
C6 C7 C2 C3 0.2(6) . . . . ?
C6 C7 C2 C1 -178.8(4) . . . . ?
C7 C2 C3 O3 179.9(4) . . . . ?
C7 C2 C3 C4 0.5(6) . . . . ?
C7 C2 C1 O2 178.0(4) . . . . ?
C7 C2 C1 O1 -2.2(6) . . . . ?
C4 C5 C6 Br1 -179.9(3) . . . . ?
C4 C5 C6 C7 -0.9(6) . . . . ?
C3 C2 C1 O2 -0.9(6) . . . . ?
C3 C2 C1 O1 178.8(4) . . . . ?
C1 C2 C3 O3 -1.1(6) . . . . ?
C1 C2 C3 C4 179.5(4) . . . . ?
